data_7705449
loop_
_publ_author_name
'Li, Jikun'
'Wei, Chuanping'
'Guo, Daigaojie'
'Wang, Congcong'
'Han, Yinfeng'
'He, Guofang'
'Zhang, Jianping'
'Huang, Xianqiang'
'Hu, Changwen'

_publ_section_title
;
 Inorganic-organic hybrid polyoxovanadates based on
 [V<sub>4</sub>O<sub>12</sub>]<sup>4-</sup> or
 [VO<sub>3</sub>]<sub>2</sub><sup>2-</sup> clusters: controllable
 synthesis, crystal structures and catalytic properties in selective
 oxidation of sulfides.
;
_journal_issue 40
_journal_name_full 'Dalton transactions (Cambridge, England : 2003)'
_journal_page_first 14148
_journal_page_last 14157
_journal_paper_doi 10.1039/d0dt03015e
_journal_volume 49
_journal_year 2020
_chemical_formula_moiety 'C35 H48 N14 Ni2 O15 V4'
_chemical_formula_sum 'C35 H48 N14 Ni2 O15 V4'
_chemical_formula_weight 1226.05
_space_group_crystal_system triclinic
_space_group_IT_number 2
_space_group_name_Hall '-P 1'
_space_group_name_H-M_alt 'P -1'
_atom_sites_solution_hydrogens mixed
_atom_sites_solution_primary direct
_atom_sites_solution_secondary difmap
_audit_creation_method SHELXL-2014/7
_audit_update_record
;
2020-08-06 deposited with the CCDC.	2020-09-16 downloaded from the CCDC.
;
_cell_angle_alpha 68.329(2)
_cell_angle_beta 66.587(2)
_cell_angle_gamma 73.633(2)
_cell_formula_units_Z 2
_cell_length_a 12.6684(17)
_cell_length_b 15.0479(19)
_cell_length_c 15.759(2)
_cell_measurement_reflns_used 5143
_cell_measurement_temperature 298(2)
_cell_measurement_theta_max 27.79
_cell_measurement_theta_min 2.37
_cell_volume 2529.6(6)
_computing_cell_refinement 'Bruker SAINT'
_computing_data_collection 'Bruker APEX2'
_computing_data_reduction 'Bruker SAINT'
_computing_molecular_graphics 'Bruker SHELXTL'
_computing_publication_material 'Bruker SHELXTL'
_computing_structure_refinement 'SHELXL-2014/7 (Sheldrick, 2014)'
_computing_structure_solution 'SHELXS-2014/7 (Sheldrick, 2014)'
_diffrn_ambient_temperature 298(2)
_diffrn_measured_fraction_theta_full 0.998
_diffrn_measured_fraction_theta_max 0.998
_diffrn_measurement_device_type 'CCD area detector'
_diffrn_measurement_method 'phi and omega scans'
_diffrn_radiation_type MoK\a
_diffrn_radiation_wavelength 0.71073
_diffrn_reflns_av_R_equivalents 0.0371
_diffrn_reflns_av_unetI/netI 0.0596
_diffrn_reflns_Laue_measured_fraction_full 0.998
_diffrn_reflns_Laue_measured_fraction_max 0.998
_diffrn_reflns_limit_h_max 14
_diffrn_reflns_limit_h_min -15
_diffrn_reflns_limit_k_max 18
_diffrn_reflns_limit_k_min -17
_diffrn_reflns_limit_l_max 18
_diffrn_reflns_limit_l_min -19
_diffrn_reflns_number 15247
_diffrn_reflns_point_group_measured_fraction_full 0.998
_diffrn_reflns_point_group_measured_fraction_max 0.998
_diffrn_reflns_theta_full 25.242
_diffrn_reflns_theta_max 25.500
_diffrn_reflns_theta_min 1.472
_diffrn_source 'fine-focus sealed tube'
_exptl_absorpt_coefficient_mu 1.513
_exptl_absorpt_correction_T_max 0.834
_exptl_absorpt_correction_T_min 0.762
_exptl_absorpt_correction_type multi-scan
_exptl_absorpt_process_details sadabs
_exptl_crystal_colour blue
_exptl_crystal_density_diffrn 1.610
_exptl_crystal_description block
_exptl_crystal_F_000 1248
_exptl_crystal_size_max 0.210
_exptl_crystal_size_mid 0.150
_exptl_crystal_size_min 0.120
_refine_diff_density_max 1.204
_refine_diff_density_min -0.692
_refine_diff_density_rms 0.107
_refine_ls_extinction_method none
_refine_ls_goodness_of_fit_ref 1.043
_refine_ls_hydrogen_treatment constr
_refine_ls_matrix_type full
_refine_ls_number_parameters 637
_refine_ls_number_reflns 9396
_refine_ls_number_restraints 0
_refine_ls_restrained_S_all 1.052
_refine_ls_R_factor_all 0.0651
_refine_ls_R_factor_gt 0.0521
_refine_ls_shift/su_max 0.001
_refine_ls_shift/su_mean 0.000
_refine_ls_structure_factor_coef Fsqd
_refine_ls_weighting_details 'w=1/[\s^2^(Fo^2^)+(0.0897P)^2^+1.1949P] where P=(Fo^2^+2Fc^2^)/3'
_refine_ls_weighting_scheme calc
_refine_ls_wR_factor_gt 0.1422
_refine_ls_wR_factor_ref 0.1537
_reflns_Friedel_coverage 0.000
_reflns_number_gt 7551
_reflns_number_total 9396
_reflns_threshold_expression 'I > 2\s(I)'
_cod_data_source_file d0dt03015e2.cif
_cod_data_source_block 1_CCDC2
_cod_depositor_comments 'Adding full bibliography for 7705447--7705449.cif.'
_cod_database_code 7705449
_shelx_shelxl_version_number 2014/7
_shelx_space_group_comment
;
The symmetry employed for this shelxl refinement is uniquely defined
by the following loop, which should always be used as a source of
symmetry information in preference to the above space-group names.
They are only intended as comments.
;
_shelx_estimated_absorpt_t_min 0.742
_shelx_estimated_absorpt_t_max 0.839

loop_
_space_group_symop_operation_xyz
'x, y, z'
'-x, -y, -z'

loop_
_atom_site_label
_atom_site_type_symbol
_atom_site_fract_x
_atom_site_fract_y
_atom_site_fract_z
_atom_site_U_iso_or_equiv
_atom_site_adp_type
_atom_site_occupancy
_atom_site_site_symmetry_order
_atom_site_calc_flag
_atom_site_refinement_flags_posn
_atom_site_refinement_flags_adp
_atom_site_refinement_flags_occupancy
_atom_site_disorder_assembly
_atom_site_disorder_group
Ni1 Ni 1.0000 0.5000 0.5000 0.02613(17) Uani 1 2 d S . P . .
Ni2 Ni 0.5000 0.5000 0.5000 0.02623(17) Uani 1 2 d S . P . .
Ni3 Ni 1.0000 0.5000 0.0000 0.02742(17) Uani 1 2 d S . P . .
Ni4 Ni 0.5000 1.0000 0.0000 0.03215(18) Uani 1 2 d S . P . .
V1 V 0.76526(5) 0.60498(5) 0.39424(4) 0.02535(16) Uani 1 1 d . . . . .
V2 V 0.76916(6) 0.61469(5) 0.17427(4) 0.02924(17) Uani 1 1 d . . . . .
V3 V 0.73759(6) 0.86309(5) 0.10044(5) 0.03446(19) Uani 1 1 d . . . . .
V4 V 0.63129(6) 0.82966(5) 0.33815(5) 0.03438(18) Uani 1 1 d . . . . .
O1 O 0.8733(2) 0.5598(2) 0.43784(19) 0.0351(6) Uani 1 1 d . . . . .
O2 O 0.6581(2) 0.5426(2) 0.4630(2) 0.0378(7) Uani 1 1 d . . . . .
O3 O 0.8146(3) 0.5962(2) 0.2750(2) 0.0436(7) Uani 1 1 d . . . . .
O4 O 0.7216(3) 0.7278(2) 0.3954(2) 0.0404(7) Uani 1 1 d . . . . .
O5 O 0.6469(3) 0.5752(3) 0.2105(3) 0.0690(11) Uani 1 1 d . . . . .
O6 O 0.8698(3) 0.5557(2) 0.1019(2) 0.0386(7) Uani 1 1 d . . . . .
O7 O 0.7567(5) 0.7381(3) 0.1106(3) 0.0914(17) Uani 1 1 d . . . . .
O8 O 0.6282(3) 0.9216(2) 0.0606(2) 0.0425(7) Uani 1 1 d . . . . .
O9 O 0.8553(3) 0.9054(3) 0.0216(3) 0.0782(13) Uani 1 1 d . . . . .
O10 O 0.7135(3) 0.8784(2) 0.2145(2) 0.0497(8) Uani 1 1 d . . . . .
O11 O 0.5857(4) 0.9117(3) 0.3948(3) 0.0685(11) Uani 1 1 d . . . . .
O12 O 0.5178(3) 0.7919(2) 0.3458(3) 0.0552(9) Uani 1 1 d . . . . .
O13 O 0.4710(2) 0.6067(2) 0.37623(19) 0.0367(6) Uani 1 1 d . . . . .
H13B H 0.4772 0.6644 0.3677 0.044 Uiso 1 1 d R U . . .
H13C H 0.5271 0.5893 0.3304 0.044 Uiso 1 1 d R U . . .
O14 O 0.2854(4) 0.8917(4) 0.4260(4) 0.1104(18) Uani 1 1 d . . . . .
H14A H 0.3075 0.9296 0.4421 0.132 Uiso 1 1 d R U . . .
H14B H 0.3480 0.8574 0.4011 0.132 Uiso 1 1 d R U . . .
O15 O 0.6255(6) 0.0360(5) 0.4684(5) 0.146(3) Uani 1 1 d . . . . .
H15C H 0.6122 0.0832 0.4905 0.175 Uiso 1 1 d R U . . .
H15D H 0.6530 0.0595 0.4068 0.175 Uiso 1 1 d R U . . .
N1 N 0.9913(3) 0.3625(2) 0.5036(2) 0.0348(8) Uani 1 1 d . . . . .
N2 N 1.0305(4) 0.2050(3) 0.5269(3) 0.0499(10) Uani 1 1 d . . . . .
N3 N 1.1289(3) 0.5235(3) 0.3623(2) 0.0361(8) Uani 1 1 d . . . . .
N4 N 1.2949(3) 0.5383(3) 0.2424(3) 0.0420(9) Uani 1 1 d . . . . .
N5 N 0.5798(3) 0.3996(2) 0.4229(2) 0.0353(8) Uani 1 1 d . . . . .
N6 N 0.7094(4) 0.3055(3) 0.3389(3) 0.0485(10) Uani 1 1 d . . . . .
N7 N 0.8912(3) 0.4074(2) 0.0159(2) 0.0354(8) Uani 1 1 d . . . . .
N8 N 0.8290(4) 0.2755(3) 0.0371(3) 0.0451(9) Uani 1 1 d . . . . .
N9 N 1.0602(3) 0.3927(2) 0.1077(2) 0.0375(8) Uani 1 1 d . . . . .
N10 N 1.1187(4) 0.2514(3) 0.1965(4) 0.0684(14) Uani 1 1 d . . . . .
N11 N 0.3807(3) 0.9111(3) 0.1106(3) 0.0399(8) Uani 1 1 d . . . . .
N12 N 0.2191(4) 0.8480(3) 0.1903(3) 0.0505(10) Uani 1 1 d . . . . .
N13 N 0.4597(3) 1.0951(3) 0.0812(3) 0.0426(9) Uani 1 1 d . . . . .
N14 N 0.4310(4) 1.1504(3) 0.2012(3) 0.0578(11) Uani 1 1 d . . . . .
C1 C 1.0695(4) 0.2841(3) 0.5163(3) 0.0424(10) Uani 1 1 d . . . . .
H1 H 1.1424 0.2836 0.5176 0.051 Uiso 1 1 calc R U . . .
C2 C 0.9198(5) 0.2354(4) 0.5209(3) 0.0497(12) Uani 1 1 d . . . . .
H2 H 0.8706 0.1969 0.5255 0.060 Uiso 1 1 calc R U . . .
C3 C 0.8969(4) 0.3310(4) 0.5072(3) 0.0458(11) Uani 1 1 d . . . . .
H3 H 0.8275 0.3705 0.5010 0.055 Uiso 1 1 calc R U . . .
C4 C 1.0938(7) 0.1085(4) 0.5461(5) 0.0757(18) Uani 1 1 d . . . . .
H4 H 1.1700 0.1018 0.5440 0.091 Uiso 1 1 calc R U . . .
C5 C 1.0563(9) 0.0323(5) 0.5653(6) 0.121(3) Uani 1 1 d . . . . .
H5A H 0.9806 0.0354 0.5681 0.146 Uiso 1 1 calc R U . . .
H5B H 1.1040 -0.0273 0.5767 0.146 Uiso 1 1 calc R U . . .
C6 C 1.2419(4) 0.5143(3) 0.3386(3) 0.0420(10) Uani 1 1 d . . . . .
H6 H 1.2810 0.4935 0.3833 0.050 Uiso 1 1 calc R U . . .
C7 C 1.2084(4) 0.5670(5) 0.2023(3) 0.0621(16) Uani 1 1 d . . . . .
H7 H 1.2176 0.5888 0.1367 0.075 Uiso 1 1 calc R U . . .
C8 C 1.1071(4) 0.5576(4) 0.2765(3) 0.0548(13) Uani 1 1 d . . . . .
H8 H 1.0337 0.5721 0.2702 0.066 Uiso 1 1 calc R U . . .
C9 C 1.4153(4) 0.5379(4) 0.1937(4) 0.0570(13) Uani 1 1 d . . . . .
H9 H 1.4632 0.5198 0.2312 0.068 Uiso 1 1 calc R U . . .
C10 C 1.4644(5) 0.5609(6) 0.1007(4) 0.103(3) Uani 1 1 d . . . . .
H10A H 1.4194 0.5794 0.0608 0.124 Uiso 1 1 calc R U . . .
H10B H 1.5447 0.5588 0.0739 0.124 Uiso 1 1 calc R U . . .
C11 C 0.6904(4) 0.3801(3) 0.3728(3) 0.0426(10) Uani 1 1 d . . . . .
H11 H 0.7478 0.4138 0.3623 0.051 Uiso 1 1 calc R U . . .
C12 C 0.6071(5) 0.2755(4) 0.3679(4) 0.0652(16) Uani 1 1 d . . . . .
H12 H 0.5941 0.2240 0.3561 0.078 Uiso 1 1 calc R U . . .
C13 C 0.5259(5) 0.3355(4) 0.4182(4) 0.0595(15) Uani 1 1 d . . . . .
H13A H 0.4464 0.3332 0.4452 0.071 Uiso 1 1 calc R U . . .
C14 C 0.8160(5) 0.2640(5) 0.2867(5) 0.0794(19) Uani 1 1 d . . . . .
H14 H 0.8782 0.2978 0.2617 0.095 Uiso 1 1 calc R U . . .
C15 C 0.8362(7) 0.1812(5) 0.2698(5) 0.090(2) Uani 1 1 d . . . . .
H15A H 0.7763 0.1453 0.2936 0.108 Uiso 1 1 calc R U . . .
H15B H 0.9105 0.1581 0.2340 0.108 Uiso 1 1 calc R U . . .
C16 C 0.9207(4) 0.3228(3) 0.0002(3) 0.0431(10) Uani 1 1 d . . . . .
H16 H 0.9960 0.2982 -0.0325 0.052 Uiso 1 1 calc R U . . .
C17 C 0.7349(4) 0.3357(4) 0.0776(4) 0.0522(12) Uani 1 1 d . . . . .
H17 H 0.6586 0.3237 0.1086 0.063 Uiso 1 1 calc R U . . .
C18 C 0.7748(4) 0.4169(3) 0.0638(4) 0.0463(11) Uani 1 1 d . . . . .
H18 H 0.7294 0.4704 0.0841 0.056 Uiso 1 1 calc R U . . .
C19 C 0.8370(6) 0.1778(4) 0.0406(5) 0.0708(17) Uani 1 1 d . . . . .
H19 H 0.9094 0.1460 0.0110 0.085 Uiso 1 1 calc R U . . .
C20 C 0.7517(8) 0.1316(6) 0.0813(7) 0.123(3) Uani 1 1 d . . . . .
H20A H 0.6782 0.1614 0.1115 0.148 Uiso 1 1 calc R U . . .
H20B H 0.7626 0.0680 0.0810 0.148 Uiso 1 1 calc R U . . .
C21 C 1.1054(4) 0.3033(3) 0.1111(4) 0.0470(11) Uani 1 1 d . . . . .
H21 H 1.1262 0.2781 0.0598 0.056 Uiso 1 1 calc R U . . .
C22 C 1.0814(6) 0.3155(6) 0.2503(4) 0.086(2) Uani 1 1 d . . . . .
H22 H 1.0818 0.3016 0.3128 0.103 Uiso 1 1 calc R U . . .
C23 C 1.0448(5) 0.4012(5) 0.1956(4) 0.0630(15) Uani 1 1 d . . . . .
H23 H 1.0139 0.4576 0.2141 0.076 Uiso 1 1 calc R U . . .
C24 C 1.1619(6) 0.1453(7) 0.2145(7) 0.142(5) Uani 1 1 d D . . . .
H24 H 1.1855 0.1220 0.1617 0.170 Uiso 1 1 calc R U . . .
C25 C 1.1701(9) 0.0866(9) 0.2879(9) 0.205(7) Uani 1 1 d D . . . .
H25A H 1.1479 0.1054 0.3434 0.246 Uiso 1 1 calc R U . . .
H25B H 1.1986 0.0221 0.2897 0.246 Uiso 1 1 calc R U . . .
C26 C 0.2732(4) 0.9192(3) 0.1167(3) 0.0456(11) Uani 1 1 d . . . . .
H26 H 0.2377 0.9682 0.0752 0.055 Uiso 1 1 calc R U . . .
C27 C 0.3007(5) 0.7900(4) 0.2322(4) 0.0587(14) Uani 1 1 d . . . . .
H27 H 0.2902 0.7343 0.2845 0.070 Uiso 1 1 calc R U . . .
C28 C 0.3991(5) 0.8291(4) 0.1830(3) 0.0517(12) Uani 1 1 d . . . . .
H28 H 0.4689 0.8044 0.1959 0.062 Uiso 1 1 calc R U . . .
C29 C 0.1022(6) 0.8336(5) 0.2197(4) 0.0739(18) Uani 1 1 d . . . . .
H29 H 0.0813 0.7768 0.2678 0.089 Uiso 1 1 calc R U . . .
C30 C 0.0243(7) 0.8907(7) 0.1866(6) 0.105(3) Uani 1 1 d . . . . .
H30A H 0.0412 0.9484 0.1384 0.126 Uiso 1 1 calc R U . . .
H30B H -0.0503 0.8752 0.2103 0.126 Uiso 1 1 calc R U . . .
C31 C 0.4589(4) 1.0711(4) 0.1702(4) 0.0472(11) Uani 1 1 d . . . . .
H31 H 0.4752 1.0079 0.2074 0.057 Uiso 1 1 calc R U . . .
C32 C 0.4124(5) 1.2282(4) 0.1274(4) 0.0649(15) Uani 1 1 d . . . . .
H32 H 0.3917 1.2927 0.1271 0.078 Uiso 1 1 calc R U . . .
C33 C 0.4297(5) 1.1936(4) 0.0538(4) 0.0574(13) Uani 1 1 d . . . . .
H33 H 0.4223 1.2311 -0.0060 0.069 Uiso 1 1 calc R U . . .
C34 C 0.4174(6) 1.1467(6) 0.2963(5) 0.0787(18) Uani 1 1 d . . . . .
H34 H 0.4407 1.0873 0.3363 0.094 Uiso 1 1 calc R U . . .
C35 C 0.3747(7) 1.2198(7) 0.3321(6) 0.101(3) Uani 1 1 d . . . . .
H35A H 0.3504 1.2804 0.2945 0.122 Uiso 1 1 calc R U . . .
H35B H 0.3687 1.2114 0.3953 0.122 Uiso 1 1 calc R U . . .

loop_
_atom_site_aniso_label
_atom_site_aniso_U_11
_atom_site_aniso_U_22
_atom_site_aniso_U_33
_atom_site_aniso_U_23
_atom_site_aniso_U_13
_atom_site_aniso_U_12
Ni1 0.0195(4) 0.0351(4) 0.0236(3) -0.0061(3) -0.0085(3) -0.0055(3)
Ni2 0.0193(4) 0.0347(4) 0.0236(3) -0.0101(3) -0.0028(3) -0.0069(3)
Ni3 0.0237(4) 0.0305(4) 0.0253(3) -0.0132(3) -0.0023(3) -0.0019(3)
Ni4 0.0261(4) 0.0313(4) 0.0320(4) -0.0027(3) -0.0096(3) -0.0028(3)
V1 0.0179(3) 0.0366(4) 0.0212(3) -0.0066(3) -0.0069(3) -0.0055(3)
V2 0.0254(4) 0.0378(4) 0.0228(3) -0.0151(3) -0.0058(3) 0.0029(3)
V3 0.0291(4) 0.0362(4) 0.0298(4) -0.0076(3) -0.0099(3) 0.0045(3)
V4 0.0353(4) 0.0323(4) 0.0368(4) -0.0154(3) -0.0126(3) 0.0010(3)
O1 0.0264(15) 0.0457(16) 0.0341(15) -0.0075(13) -0.0157(13) -0.0042(12)
O2 0.0255(15) 0.0497(17) 0.0375(16) -0.0129(13) -0.0050(13) -0.0126(13)
O3 0.0389(18) 0.066(2) 0.0289(15) -0.0165(14) -0.0121(13) -0.0069(15)
O4 0.0358(17) 0.0437(17) 0.0428(17) -0.0116(14) -0.0166(14) -0.0038(13)
O5 0.0300(19) 0.143(4) 0.047(2) -0.047(2) 0.0001(16) -0.027(2)
O6 0.0333(17) 0.0442(17) 0.0332(15) -0.0206(13) -0.0009(13) -0.0007(13)
O7 0.175(5) 0.037(2) 0.070(3) -0.0238(19) -0.069(3) 0.025(2)
O8 0.0366(18) 0.0408(16) 0.0427(17) -0.0014(14) -0.0171(15) -0.0039(13)
O9 0.031(2) 0.122(4) 0.049(2) -0.001(2) -0.0029(17) -0.012(2)
O10 0.063(2) 0.0487(18) 0.0381(17) -0.0114(15) -0.0153(16) -0.0142(16)
O11 0.082(3) 0.053(2) 0.066(2) -0.0362(19) -0.009(2) -0.0016(19)
O12 0.043(2) 0.058(2) 0.066(2) -0.0121(18) -0.0272(18) -0.0064(16)
O13 0.0322(16) 0.0449(16) 0.0278(14) -0.0098(13) -0.0052(12) -0.0063(12)
O14 0.064(3) 0.132(4) 0.168(5) -0.089(4) -0.041(3) 0.002(3)
O15 0.105(5) 0.184(6) 0.189(7) -0.128(6) -0.026(5) -0.016(4)
N1 0.0328(19) 0.0407(19) 0.0333(18) -0.0112(15) -0.0116(16) -0.0076(15)
N2 0.063(3) 0.037(2) 0.048(2) -0.0093(18) -0.018(2) -0.0102(19)
N3 0.0289(19) 0.050(2) 0.0285(17) -0.0113(16) -0.0064(15) -0.0094(15)
N4 0.029(2) 0.064(2) 0.0325(19) -0.0140(18) -0.0068(16) -0.0113(17)
N5 0.033(2) 0.0406(19) 0.0295(17) -0.0109(15) -0.0052(15) -0.0080(15)
N6 0.040(2) 0.054(2) 0.045(2) -0.0237(19) -0.0029(18) -0.0021(18)
N7 0.031(2) 0.0366(18) 0.0371(19) -0.0148(15) -0.0063(16) -0.0054(14)
N8 0.046(2) 0.046(2) 0.048(2) -0.0196(18) -0.0116(19) -0.0118(18)
N9 0.035(2) 0.039(2) 0.0302(18) -0.0099(15) -0.0063(16) -0.0013(15)
N10 0.042(3) 0.065(3) 0.060(3) 0.012(2) -0.014(2) 0.001(2)
N11 0.036(2) 0.040(2) 0.038(2) -0.0032(16) -0.0125(17) -0.0083(16)
N12 0.046(2) 0.062(3) 0.037(2) -0.0084(19) -0.0009(19) -0.026(2)
N13 0.036(2) 0.042(2) 0.043(2) -0.0096(17) -0.0107(17) -0.0035(16)
N14 0.053(3) 0.064(3) 0.064(3) -0.029(2) -0.015(2) -0.011(2)
C1 0.039(3) 0.045(3) 0.045(3) -0.017(2) -0.015(2) -0.003(2)
C2 0.056(3) 0.052(3) 0.048(3) -0.015(2) -0.014(2) -0.024(2)
C3 0.042(3) 0.055(3) 0.045(3) -0.009(2) -0.019(2) -0.016(2)
C4 0.093(5) 0.050(3) 0.075(4) -0.022(3) -0.020(4) -0.005(3)
C5 0.150(9) 0.063(5) 0.130(7) -0.029(5) -0.027(7) -0.014(5)
C6 0.026(2) 0.067(3) 0.031(2) -0.012(2) -0.0075(18) -0.009(2)
C7 0.032(3) 0.123(5) 0.029(2) -0.019(3) -0.008(2) -0.017(3)
C8 0.029(3) 0.102(4) 0.033(2) -0.019(3) -0.009(2) -0.014(2)
C9 0.028(3) 0.090(4) 0.045(3) -0.017(3) -0.007(2) -0.009(2)
C10 0.027(3) 0.191(8) 0.052(4) -0.015(4) 0.005(3) -0.012(4)
C11 0.038(3) 0.045(2) 0.048(3) -0.022(2) -0.012(2) -0.0038(19)
C12 0.059(4) 0.064(3) 0.070(4) -0.047(3) 0.018(3) -0.027(3)
C13 0.046(3) 0.069(3) 0.062(3) -0.042(3) 0.017(2) -0.026(3)
C14 0.037(3) 0.096(5) 0.101(5) -0.054(4) 0.000(3) -0.003(3)
C15 0.071(5) 0.083(5) 0.100(5) -0.044(4) -0.010(4) 0.008(4)
C16 0.037(3) 0.048(3) 0.043(2) -0.020(2) -0.004(2) -0.011(2)
C17 0.032(3) 0.065(3) 0.064(3) -0.025(3) -0.007(2) -0.017(2)
C18 0.033(3) 0.050(3) 0.059(3) -0.028(2) -0.010(2) -0.001(2)
C19 0.083(5) 0.059(3) 0.077(4) -0.029(3) -0.014(3) -0.027(3)
C20 0.106(7) 0.108(6) 0.165(8) -0.069(6) 0.003(6) -0.061(5)
C21 0.038(3) 0.046(3) 0.047(3) -0.009(2) -0.013(2) 0.000(2)
C22 0.073(5) 0.119(6) 0.038(3) -0.008(4) -0.020(3) 0.007(4)
C23 0.061(4) 0.085(4) 0.044(3) -0.028(3) -0.021(3) 0.005(3)
C24 0.049(4) 0.139(8) 0.141(8) 0.072(6) -0.037(5) -0.018(4)
C25 0.075(7) 0.156(11) 0.295(19) 0.022(12) -0.047(10) -0.025(7)
C26 0.038(3) 0.051(3) 0.037(2) -0.002(2) -0.009(2) -0.012(2)
C27 0.065(4) 0.050(3) 0.042(3) 0.007(2) -0.010(3) -0.019(3)
C28 0.048(3) 0.057(3) 0.037(2) 0.005(2) -0.016(2) -0.011(2)
C29 0.050(4) 0.106(5) 0.061(4) -0.022(4) 0.002(3) -0.039(4)
C30 0.055(5) 0.160(8) 0.094(6) -0.023(5) -0.010(4) -0.046(5)
C31 0.037(3) 0.050(3) 0.055(3) -0.020(2) -0.016(2) -0.002(2)
C32 0.063(4) 0.049(3) 0.078(4) -0.026(3) -0.009(3) -0.012(3)
C33 0.054(3) 0.044(3) 0.059(3) -0.012(2) -0.010(3) -0.004(2)
C34 0.077(5) 0.105(5) 0.072(4) -0.044(4) -0.020(4) -0.022(4)
C35 0.090(6) 0.140(7) 0.104(6) -0.073(5) -0.020(5) -0.030(5)

loop_
_atom_type_symbol
_atom_type_description
_atom_type_scat_dispersion_real
_atom_type_scat_dispersion_imag
_atom_type_scat_source
C C 0.0033 0.0016 'International Tables Vol C Tables 4.2.6.8 and 6.1.1.4'
H H 0.0000 0.0000 'International Tables Vol C Tables 4.2.6.8 and 6.1.1.4'
N N 0.0061 0.0033 'International Tables Vol C Tables 4.2.6.8 and 6.1.1.4'
O O 0.0106 0.0060 'International Tables Vol C Tables 4.2.6.8 and 6.1.1.4'
V V 0.3005 0.5294 'International Tables Vol C Tables 4.2.6.8 and 6.1.1.4'
Ni Ni 0.3393 1.1124 'International Tables Vol C Tables 4.2.6.8 and 6.1.1.4'

loop_
_geom_angle_atom_site_label_1
_geom_angle_atom_site_label_2
_geom_angle_atom_site_label_3
_geom_angle
_geom_angle_site_symmetry_1
_geom_angle_site_symmetry_3
_geom_angle_publ_flag
O1 Ni1 O1 180.0 . 2_766 ?
O1 Ni1 N1 89.21(12) . 2_766 ?
O1 Ni1 N1 90.79(12) 2_766 2_766 ?
O1 Ni1 N1 90.79(12) . . ?
O1 Ni1 N1 89.21(12) 2_766 . ?
N1 Ni1 N1 180.0 2_766 . ?
O1 Ni1 N3 89.68(12) . 2_766 ?
O1 Ni1 N3 90.32(12) 2_766 2_766 ?
N1 Ni1 N3 92.64(14) 2_766 2_766 ?
N1 Ni1 N3 87.36(14) . 2_766 ?
O1 Ni1 N3 90.32(12) . . ?
O1 Ni1 N3 89.68(12) 2_766 . ?
N1 Ni1 N3 87.35(14) 2_766 . ?
N1 Ni1 N3 92.64(14) . . ?
N3 Ni1 N3 180.0 2_766 . ?
O2 Ni2 O2 180.00(17) 2_666 . ?
O2 Ni2 N5 89.10(13) 2_666 . ?
O2 Ni2 N5 90.90(13) . . ?
O2 Ni2 N5 90.90(13) 2_666 2_666 ?
O2 Ni2 N5 89.10(13) . 2_666 ?
N5 Ni2 N5 180.0 . 2_666 ?
O2 Ni2 O13 89.94(11) 2_666 . ?
O2 Ni2 O13 90.06(11) . . ?
N5 Ni2 O13 90.67(12) . . ?
N5 Ni2 O13 89.33(12) 2_666 . ?
O2 Ni2 O13 90.06(11) 2_666 2_666 ?
O2 Ni2 O13 89.94(11) . 2_666 ?
N5 Ni2 O13 89.33(12) . 2_666 ?
N5 Ni2 O13 90.67(12) 2_666 2_666 ?
O13 Ni2 O13 180.00(16) . 2_666 ?
O6 Ni3 O6 180.0 . 2_765 ?
O6 Ni3 N9 90.18(13) . . ?
O6 Ni3 N9 89.82(13) 2_765 . ?
O6 Ni3 N9 89.82(13) . 2_765 ?
O6 Ni3 N9 90.18(13) 2_765 2_765 ?
N9 Ni3 N9 180.0 . 2_765 ?
O6 Ni3 N7 89.52(13) . . ?
O6 Ni3 N7 90.48(12) 2_765 . ?
N9 Ni3 N7 89.04(14) . . ?
N9 Ni3 N7 90.96(14) 2_765 . ?
O6 Ni3 N7 90.48(12) . 2_765 ?
O6 Ni3 N7 89.52(13) 2_765 2_765 ?
N9 Ni3 N7 90.96(14) . 2_765 ?
N9 Ni3 N7 89.04(14) 2_765 2_765 ?
N7 Ni3 N7 180.00(19) . 2_765 ?
O8 Ni4 O8 180.00(15) 2_675 . ?
O8 Ni4 N13 88.54(13) 2_675 2_675 ?
O8 Ni4 N13 91.46(13) . 2_675 ?
O8 Ni4 N13 91.46(13) 2_675 . ?
O8 Ni4 N13 88.54(13) . . ?
N13 Ni4 N13 180.0 2_675 . ?
O8 Ni4 N11 89.97(13) 2_675 . ?
O8 Ni4 N11 90.03(13) . . ?
N13 Ni4 N11 87.88(14) 2_675 . ?
N13 Ni4 N11 92.12(14) . . ?
O8 Ni4 N11 90.04(13) 2_675 2_675 ?
O8 Ni4 N11 89.96(13) . 2_675 ?
N13 Ni4 N11 92.12(14) 2_675 2_675 ?
N13 Ni4 N11 87.88(14) . 2_675 ?
N11 Ni4 N11 180.0 . 2_675 ?
O1 V1 O2 108.83(14) . . ?
O1 V1 O3 108.64(14) . . ?
O2 V1 O3 109.96(15) . . ?
O1 V1 O4 107.16(14) . . ?
O2 V1 O4 110.87(15) . . ?
O3 V1 O4 111.27(14) . . ?
O5 V2 O6 109.14(18) . . ?
O5 V2 O7 111.1(3) . . ?
O6 V2 O7 108.11(19) . . ?
O5 V2 O3 111.03(16) . . ?
O6 V2 O3 108.49(15) . . ?
O7 V2 O3 108.94(18) . . ?
O9 V3 O8 108.42(18) . . ?
O9 V3 O7 108.2(3) . . ?
O8 V3 O7 109.2(2) . . ?
O9 V3 O10 109.4(2) . . ?
O8 V3 O10 111.00(16) . . ?
O7 V3 O10 110.60(16) . . ?
O11 V4 O12 108.4(2) . . ?
O11 V4 O10 110.57(18) . . ?
O12 V4 O10 110.24(17) . . ?
O11 V4 O4 109.70(18) . . ?
O12 V4 O4 108.59(15) . . ?
O10 V4 O4 109.31(16) . . ?
V1 O1 Ni1 176.43(18) . . ?
V1 O2 Ni2 155.52(18) . . ?
V1 O3 V2 143.84(19) . . ?
V1 O4 V4 133.05(17) . . ?
V2 O6 Ni3 172.37(18) . . ?
V2 O7 V3 153.2(2) . . ?
V3 O8 Ni4 175.45(19) . . ?
V4 O10 V3 137.19(19) . . ?
Ni2 O13 H13B 117.5 . . ?
Ni2 O13 H13C 102.6 . . ?
H13B O13 H13C 104.8 . . ?
H14A O14 H14B 104.5 . . ?
H15C O15 H15D 105.0 . . ?
C1 N1 C3 105.3(4) . . ?
C1 N1 Ni1 126.7(3) . . ?
C3 N1 Ni1 127.4(3) . . ?
C1 N2 C2 106.8(4) . . ?
C1 N2 C4 124.4(5) . . ?
C2 N2 C4 128.7(5) . . ?
C6 N3 C8 105.4(4) . . ?
C6 N3 Ni1 129.8(3) . . ?
C8 N3 Ni1 124.8(3) . . ?
C6 N4 C7 106.2(4) . . ?
C6 N4 C9 126.2(4) . . ?
C7 N4 C9 127.5(4) . . ?
C11 N5 C13 105.4(4) . . ?
C11 N5 Ni2 129.0(3) . . ?
C13 N5 Ni2 125.5(3) . . ?
C11 N6 C12 107.8(4) . . ?
C11 N6 C14 126.3(5) . . ?
C12 N6 C14 125.9(5) . . ?
C16 N7 C18 105.9(4) . . ?
C16 N7 Ni3 128.7(3) . . ?
C18 N7 Ni3 124.2(3) . . ?
C16 N8 C17 106.2(4) . . ?
C16 N8 C19 124.5(5) . . ?
C17 N8 C19 129.0(4) . . ?
C21 N9 C23 106.1(4) . . ?
C21 N9 Ni3 128.2(3) . . ?
C23 N9 Ni3 125.2(3) . . ?
C21 N10 C22 105.7(5) . . ?
C21 N10 C24 118.9(7) . . ?
C22 N10 C24 135.3(6) . . ?
C26 N11 C28 105.5(4) . . ?
C26 N11 Ni4 124.6(3) . . ?
C28 N11 Ni4 129.5(3) . . ?
C26 N12 C27 106.0(4) . . ?
C26 N12 C29 128.3(5) . . ?
C27 N12 C29 125.7(5) . . ?
C31 N13 C33 105.8(4) . . ?
C31 N13 Ni4 126.1(3) . . ?
C33 N13 Ni4 128.1(3) . . ?
C32 N14 C31 106.8(5) . . ?
C32 N14 C34 129.0(5) . . ?
C31 N14 C34 124.1(5) . . ?
N1 C1 N2 111.5(4) . . ?
N1 C1 H1 124.3 . . ?
N2 C1 H1 124.3 . . ?
C3 C2 N2 106.5(4) . . ?
C3 C2 H2 126.7 . . ?
N2 C2 H2 126.7 . . ?
C2 C3 N1 110.0(4) . . ?
C2 C3 H3 125.0 . . ?
N1 C3 H3 125.0 . . ?
C5 C4 N2 126.2(8) . . ?
C5 C4 H4 116.9 . . ?
N2 C4 H4 116.9 . . ?
C4 C5 H5A 120.0 . . ?
C4 C5 H5B 120.0 . . ?
H5A C5 H5B 120.0 . . ?
N3 C6 N4 112.2(4) . . ?
N3 C6 H6 123.9 . . ?
N4 C6 H6 123.9 . . ?
C8 C7 N4 106.6(4) . . ?
C8 C7 H7 126.7 . . ?
N4 C7 H7 126.7 . . ?
C7 C8 N3 109.6(4) . . ?
C7 C8 H8 125.2 . . ?
N3 C8 H8 125.2 . . ?
C10 C9 N4 125.0(5) . . ?
C10 C9 H9 117.5 . . ?
N4 C9 H9 117.5 . . ?
C9 C10 H10A 120.0 . . ?
C9 C10 H10B 120.0 . . ?
H10A C10 H10B 120.0 . . ?
N5 C11 N6 111.2(4) . . ?
N5 C11 H11 124.4 . . ?
N6 C11 H11 124.4 . . ?
N6 C12 C13 106.3(4) . . ?
N6 C12 H12 126.9 . . ?
C13 C12 H12 126.9 . . ?
C12 C13 N5 109.2(5) . . ?
C12 C13 H13A 125.4 . . ?
N5 C13 H13A 125.4 . . ?
C15 C14 N6 125.1(6) . . ?
C15 C14 H14 117.4 . . ?
N6 C14 H14 117.4 . . ?
C14 C15 H15A 120.0 . . ?
C14 C15 H15B 120.0 . . ?
H15A C15 H15B 120.0 . . ?
N7 C16 N8 112.0(4) . . ?
N7 C16 H16 124.0 . . ?
N8 C16 H16 124.0 . . ?
C18 C17 N8 106.6(4) . . ?
C18 C17 H17 126.7 . . ?
N8 C17 H17 126.7 . . ?
N7 C18 C17 109.4(4) . . ?
N7 C18 H18 125.3 . . ?
C17 C18 H18 125.3 . . ?
C20 C19 N8 124.2(7) . . ?
C20 C19 H19 117.9 . . ?
N8 C19 H19 117.9 . . ?
C19 C20 H20A 120.0 . . ?
C19 C20 H20B 120.0 . . ?
H20A C20 H20B 120.0 . . ?
N9 C21 N10 112.2(5) . . ?
N9 C21 H21 123.9 . . ?
N10 C21 H21 123.9 . . ?
C23 C22 N10 106.9(5) . . ?
C23 C22 H22 126.6 . . ?
N10 C22 H22 126.6 . . ?
C22 C23 N9 109.0(5) . . ?
C22 C23 H23 125.5 . . ?
N9 C23 H23 125.5 . . ?
C25 C24 N10 128.3(14) . . ?
C25 C24 H24 115.8 . . ?
N10 C24 H24 115.8 . . ?
C24 C25 H25A 120.0 . . ?
C24 C25 H25B 120.0 . . ?
H25A C25 H25B 120.0 . . ?
N11 C26 N12 112.1(4) . . ?
N11 C26 H26 123.9 . . ?
N12 C26 H26 123.9 . . ?
C28 C27 N12 106.7(4) . . ?
C28 C27 H27 126.7 . . ?
N12 C27 H27 126.7 . . ?
C27 C28 N11 109.6(4) . . ?
C27 C28 H28 125.2 . . ?
N11 C28 H28 125.2 . . ?
C30 C29 N12 126.0(7) . . ?
C30 C29 H29 117.0 . . ?
N12 C29 H29 117.0 . . ?
C29 C30 H30A 120.0 . . ?
C29 C30 H30B 120.0 . . ?
H30A C30 H30B 120.0 . . ?
N13 C31 N14 111.2(4) . . ?
N13 C31 H31 124.4 . . ?
N14 C31 H31 124.4 . . ?
N14 C32 C33 106.6(5) . . ?
N14 C32 H32 126.7 . . ?
C33 C32 H32 126.7 . . ?
C32 C33 N13 109.6(5) . . ?
C32 C33 H33 125.2 . . ?
N13 C33 H33 125.2 . . ?
C35 C34 N14 125.2(7) . . ?
C35 C34 H34 117.4 . . ?
N14 C34 H34 117.4 . . ?
C34 C35 H35A 120.0 . . ?
C34 C35 H35B 120.0 . . ?
H35A C35 H35B 120.0 . . ?

loop_
_geom_bond_atom_site_label_1
_geom_bond_atom_site_label_2
_geom_bond_distance
_geom_bond_site_symmetry_2
_geom_bond_publ_flag
Ni1 O1 2.033(2) . ?
Ni1 O1 2.033(2) 2_766 ?
Ni1 N1 2.081(3) 2_766 ?
Ni1 N1 2.081(3) . ?
Ni1 N3 2.108(3) 2_766 ?
Ni1 N3 2.108(3) . ?
Ni2 O2 2.068(3) 2_666 ?
Ni2 O2 2.068(3) . ?
Ni2 N5 2.074(3) . ?
Ni2 N5 2.074(3) 2_666 ?
Ni2 O13 2.107(3) . ?
Ni2 O13 2.107(3) 2_666 ?
Ni3 O6 2.028(3) . ?
Ni3 O6 2.028(3) 2_765 ?
Ni3 N9 2.093(3) . ?
Ni3 N9 2.093(3) 2_765 ?
Ni3 N7 2.111(3) . ?
Ni3 N7 2.111(3) 2_765 ?
Ni4 O8 2.064(3) 2_675 ?
Ni4 O8 2.064(3) . ?
Ni4 N13 2.090(4) 2_675 ?
Ni4 N13 2.090(4) . ?
Ni4 N11 2.107(3) . ?
Ni4 N11 2.107(3) 2_675 ?
V1 O1 1.638(3) . ?
V1 O2 1.643(3) . ?
V1 O3 1.773(3) . ?
V1 O4 1.778(3) . ?
V2 O5 1.626(3) . ?
V2 O6 1.633(3) . ?
V2 O7 1.750(4) . ?
V2 O3 1.800(3) . ?
V3 O9 1.628(4) . ?
V3 O8 1.639(3) . ?
V3 O7 1.781(4) . ?
V3 O10 1.792(3) . ?
V4 O11 1.630(3) . ?
V4 O12 1.636(3) . ?
V4 O10 1.783(3) . ?
V4 O4 1.812(3) . ?
O13 H13B 0.8500 . ?
O13 H13C 0.8500 . ?
O14 H14A 0.8500 . ?
O14 H14B 0.8500 . ?
O15 H15C 0.8503 . ?
O15 H15D 0.8576 . ?
N1 C1 1.318(6) . ?
N1 C3 1.380(5) . ?
N2 C1 1.343(6) . ?
N2 C2 1.378(7) . ?
N2 C4 1.434(7) . ?
N3 C6 1.307(5) . ?
N3 C8 1.369(5) . ?
N4 C6 1.343(5) . ?
N4 C7 1.368(6) . ?
N4 C9 1.408(6) . ?
N5 C11 1.316(6) . ?
N5 C13 1.365(6) . ?
N6 C11 1.339(6) . ?
N6 C12 1.341(7) . ?
N6 C14 1.383(7) . ?
N7 C16 1.309(5) . ?
N7 C18 1.356(6) . ?
N8 C16 1.348(6) . ?
N8 C17 1.364(6) . ?
N8 C19 1.428(6) . ?
N9 C21 1.295(6) . ?
N9 C23 1.369(6) . ?
N10 C21 1.334(6) . ?
N10 C22 1.379(9) . ?
N10 C24 1.492(11) . ?
N11 C26 1.299(6) . ?
N11 C28 1.373(5) . ?
N12 C26 1.352(6) . ?
N12 C27 1.370(7) . ?
N12 C29 1.420(7) . ?
N13 C31 1.309(6) . ?
N13 C33 1.367(6) . ?
N14 C32 1.356(7) . ?
N14 C31 1.358(6) . ?
N14 C34 1.420(7) . ?
C1 H1 0.9300 . ?
C2 C3 1.337(7) . ?
C2 H2 0.9300 . ?
C3 H3 0.9300 . ?
C4 C5 1.252(9) . ?
C4 H4 0.9300 . ?
C5 H5A 0.9300 . ?
C5 H5B 0.9300 . ?
C6 H6 0.9300 . ?
C7 C8 1.350(7) . ?
C7 H7 0.9300 . ?
C8 H8 0.9300 . ?
C9 C10 1.295(8) . ?
C9 H9 0.9300 . ?
C10 H10A 0.9300 . ?
C10 H10B 0.9300 . ?
C11 H11 0.9300 . ?
C12 C13 1.364(7) . ?
C12 H12 0.9300 . ?
C13 H13A 0.9300 . ?
C14 C15 1.303(9) . ?
C14 H14 0.9300 . ?
C15 H15A 0.9300 . ?
C15 H15B 0.9300 . ?
C16 H16 0.9300 . ?
C17 C18 1.363(6) . ?
C17 H17 0.9300 . ?
C18 H18 0.9300 . ?
C19 C20 1.266(9) . ?
C19 H19 0.9300 . ?
C20 H20A 0.9300 . ?
C20 H20B 0.9300 . ?
C21 H21 0.9300 . ?
C22 C23 1.335(8) . ?
C22 H22 0.9300 . ?
C23 H23 0.9300 . ?
C24 C25 1.190(8) . ?
C24 H24 0.9300 . ?
C25 H25A 0.9300 . ?
C25 H25B 0.9300 . ?
C26 H26 0.9300 . ?
C27 C28 1.345(7) . ?
C27 H27 0.9300 . ?
C28 H28 0.9300 . ?
C29 C30 1.259(10) . ?
C29 H29 0.9300 . ?
C30 H30A 0.9300 . ?
C30 H30B 0.9300 . ?
C31 H31 0.9300 . ?
C32 C33 1.357(8) . ?
C32 H32 0.9300 . ?
C33 H33 0.9300 . ?
C34 C35 1.305(10) . ?
C34 H34 0.9300 . ?
C35 H35A 0.9300 . ?
C35 H35B 0.9300 . ?

loop_
_geom_hbond_atom_site_label_D
_geom_hbond_atom_site_label_H
_geom_hbond_atom_site_label_A
_geom_hbond_distance_DH
_geom_hbond_distance_HA
_geom_hbond_distance_DA
_geom_hbond_angle_DHA
_geom_hbond_site_symmetry_A
C28 H28 O12 0.93 2.60 3.270(6) 129.3 .
C26 H26 O9 0.93 2.31 3.243(6) 176.9 2_675
C26 H26 O8 0.93 2.51 3.012(5) 114.3 2_675
C21 H21 O7 0.93 2.57 3.433(7) 155.2 2_765
C13 H13A O4 0.93 2.61 3.415(6) 144.6 2_666
C13 H13A O2 0.93 2.53 2.993(6) 110.8 2_666
C9 H9 O5 0.93 2.55 3.262(6) 133.6 1_655
C8 H8 O1 0.93 2.59 3.044(6) 110.3 .
C6 H6 O2 0.93 2.65 3.560(5) 165.1 2_766
C2 H2 O14 0.93 2.41 3.318(7) 165.6 2_666
C1 H1 O4 0.93 2.53 3.384(5) 152.3 2_766
O15 H15C O14 0.85 2.36 2.957(8) 128.0 2_666
O14 H14B O12 0.85 2.08 2.912(6) 167.7 .
O14 H14A O15 0.85 2.17 2.957(8) 153.9 2_666
O13 H13C O5 0.85 1.94 2.776(4) 168.7 .
O13 H13B O12 0.85 2.00 2.840(4) 171.0 .
C28 H28 O12 0.93 2.60 3.270(6) 129.3 .
C26 H26 O9 0.93 2.31 3.243(6) 176.9 2_675
C26 H26 O8 0.93 2.51 3.012(5) 114.3 2_675
C21 H21 O7 0.93 2.57 3.433(7) 155.2 2_765
C13 H13A O4 0.93 2.61 3.415(6) 144.6 2_666
C13 H13A O2 0.93 2.53 2.993(6) 110.8 2_666
C9 H9 O5 0.93 2.55 3.262(6) 133.6 1_655
C8 H8 O1 0.93 2.59 3.044(6) 110.3 .
C2 H2 O14 0.93 2.41 3.318(7) 165.6 2_666
C1 H1 O4 0.93 2.53 3.384(5) 152.3 2_766
O15 H15C O14 0.85 2.36 2.957(8) 128.0 2_666
O14 H14B O12 0.85 2.08 2.912(6) 167.7 .
O14 H14A O15 0.85 2.17 2.957(8) 153.9 2_666
O13 H13C O5 0.85 1.94 2.776(4) 168.7 .
O13 H13B O12 0.85 2.00 2.840(4) 171.0 .
C28 H28 O12 0.93 2.60 3.270(6) 129.3 .
C26 H26 O9 0.93 2.31 3.243(6) 176.9 2_675
C26 H26 O8 0.93 2.51 3.012(5) 114.3 2_675
C21 H21 O7 0.93 2.57 3.433(7) 155.2 2_765
C13 H13A O4 0.93 2.61 3.415(6) 144.6 2_666
C13 H13A O2 0.93 2.53 2.993(6) 110.8 2_666
C9 H9 O5 0.93 2.55 3.262(6) 133.6 1_655
C8 H8 O1 0.93 2.59 3.044(6) 110.3 .
C6 H6 O2 0.93 2.65 3.560(5) 165.1 2_766
C2 H2 O14 0.93 2.41 3.318(7) 165.6 2_666
C1 H1 O4 0.93 2.53 3.384(5) 152.3 2_766
O15 H15C O14 0.85 2.36 2.957(8) 128.0 2_666
O14 H14B O12 0.85 2.08 2.912(6) 167.7 .
O14 H14A O15 0.85 2.17 2.957(8) 153.9 2_666
O13 H13C O5 0.85 1.94 2.776(4) 168.7 .
O13 H13B O12 0.85 2.00 2.840(4) 171.0 .
C28 H28 O12 0.93 2.60 3.270(6) 129.3 .
C26 H26 O9 0.93 2.31 3.243(6) 176.9 2_675
C26 H26 O8 0.93 2.51 3.012(5) 114.3 2_675
C21 H21 O7 0.93 2.57 3.433(7) 155.2 2_765
C13 H13A O4 0.93 2.61 3.415(6) 144.6 2_666
C13 H13A O2 0.93 2.53 2.993(6) 110.8 2_666
C9 H9 O5 0.93 2.55 3.262(6) 133.6 1_655
C8 H8 O1 0.93 2.59 3.044(6) 110.3 .
C6 H6 O2 0.93 2.65 3.560(5) 165.1 2_766
C2 H2 O14 0.93 2.41 3.318(7) 165.6 2_666
C1 H1 O4 0.93 2.53 3.384(5) 152.3 2_766
O15 H15C O14 0.85 2.36 2.957(8) 128.0 2_666
O14 H14B O12 0.85 2.08 2.912(6) 167.7 .
O14 H14A O15 0.85 2.17 2.957(8) 153.9 2_666
O13 H13C O5 0.85 1.94 2.776(4) 168.7 .
O13 H13B O12 0.85 2.00 2.840(4) 171.0 .
C28 H28 O12 0.93 2.60 3.270(6) 129.3 .
C26 H26 O9 0.93 2.31 3.243(6) 176.9 2_675
C26 H26 O8 0.93 2.51 3.012(5) 114.3 2_675
C21 H21 O7 0.93 2.57 3.433(7) 155.2 2_765
C13 H13A O4 0.93 2.61 3.415(6) 144.6 2_666
C13 H13A O2 0.93 2.53 2.993(6) 110.8 2_666
C9 H9 O5 0.93 2.55 3.262(6) 133.6 1_655
C8 H8 O1 0.93 2.59 3.044(6) 110.3 .
C6 H6 O2 0.93 2.65 3.560(5) 165.1 2_766
C2 H2 O14 0.93 2.41 3.318(7) 165.6 2_666
C1 H1 O4 0.93 2.53 3.384(5) 152.3 2_766
O15 H15C O14 0.85 2.36 2.957(8) 128.0 2_666
O14 H14B O12 0.85 2.08 2.912(6) 167.7 .
O14 H14A O15 0.85 2.17 2.957(8) 153.9 2_666
O13 H13C O5 0.85 1.94 2.776(4) 168.7 .
O13 H13B O12 0.85 2.00 2.840(4) 171.0 .
C28 H28 O12 0.93 2.60 3.270(6) 129.3 .
C26 H26 O9 0.93 2.31 3.243(6) 176.9 2_675
C26 H26 O8 0.93 2.51 3.012(5) 114.3 2_675
C21 H21 O7 0.93 2.57 3.433(7) 155.2 2_765
C13 H13A O4 0.93 2.61 3.415(6) 144.6 2_666
C13 H13A O2 0.93 2.53 2.993(6) 110.8 2_666
C9 H9 O5 0.93 2.55 3.262(6) 133.6 1_655
C8 H8 O1 0.93 2.59 3.044(6) 110.3 .
C6 H6 O2 0.93 2.65 3.560(5) 165.1 2_766
C2 H2 O14 0.93 2.41 3.318(7) 165.6 2_666
C1 H1 O4 0.93 2.53 3.384(5) 152.3 2_766
O15 H15C O14 0.85 2.36 2.957(8) 128.0 2_666
O14 H14B O12 0.85 2.08 2.912(6) 167.7 .
O14 H14A O15 0.85 2.17 2.957(8) 153.9 2_666
O13 H13C O5 0.85 1.94 2.776(4) 168.7 .
O13 H13B O12 0.85 2.00 2.840(4) 171.0 .
C28 H28 O12 0.93 2.60 3.270(6) 129.3 .
C26 H26 O9 0.93 2.31 3.243(6) 176.9 2_675
C26 H26 O8 0.93 2.51 3.012(5) 114.3 2_675
C21 H21 O7 0.93 2.57 3.433(7) 155.2 2_765
C13 H13A O4 0.93 2.61 3.415(6) 144.6 2_666
C13 H13A O2 0.93 2.53 2.993(6) 110.8 2_666
C9 H9 O5 0.93 2.55 3.262(6) 133.6 1_655
C8 H8 O1 0.93 2.59 3.044(6) 110.3 .
C6 H6 O2 0.93 2.65 3.560(5) 165.1 2_766
C2 H2 O14 0.93 2.41 3.318(7) 165.6 2_666
C1 H1 O4 0.93 2.53 3.384(5) 152.3 2_766
O15 H15C O14 0.85 2.36 2.957(8) 128.0 2_666
O14 H14B O12 0.85 2.08 2.912(6) 167.7 .
O14 H14A O15 0.85 2.17 2.957(8) 153.9 2_666
O13 H13C O5 0.85 1.94 2.776(4) 168.7 .
O13 H13B O12 0.85 2.00 2.840(4) 171.0 .
C28 H28 O12 0.93 2.60 3.270(6) 129.3 .
C26 H26 O9 0.93 2.31 3.243(6) 176.9 2_675
C26 H26 O8 0.93 2.51 3.012(5) 114.3 2_675
C21 H21 O7 0.93 2.57 3.433(7) 155.2 2_765
C13 H13A O4 0.93 2.61 3.415(6) 144.6 2_666
C13 H13A O2 0.93 2.53 2.993(6) 110.8 2_666
C9 H9 O5 0.93 2.55 3.262(6) 133.6 1_655
C8 H8 O1 0.93 2.59 3.044(6) 110.3 .
C6 H6 O2 0.93 2.65 3.560(5) 165.1 2_766
C2 H2 O14 0.93 2.41 3.318(7) 165.6 2_666
C1 H1 O4 0.93 2.53 3.384(5) 152.3 2_766
O15 H15C O14 0.85 2.36 2.957(8) 128.0 2_666
O14 H14B O12 0.85 2.08 2.912(6) 167.7 .
O14 H14A O15 0.85 2.17 2.957(8) 153.9 2_666
O13 H13C O5 0.85 1.94 2.776(4) 168.7 .
O13 H13B O12 0.85 2.00 2.840(4) 171.0 .
C28 H28 O12 0.93 2.60 3.270(6) 129.3 .
C26 H26 O9 0.93 2.31 3.243(6) 176.9 2_675
C26 H26 O8 0.93 2.51 3.012(5) 114.3 2_675
C21 H21 O7 0.93 2.57 3.433(7) 155.2 2_765
C13 H13A O4 0.93 2.61 3.415(6) 144.6 2_666
C13 H13A O2 0.93 2.53 2.993(6) 110.8 2_666
C9 H9 O5 0.93 2.55 3.262(6) 133.6 1_655
C8 H8 O1 0.93 2.59 3.044(6) 110.3 .
C6 H6 O2 0.93 2.65 3.560(5) 165.1 2_766
C2 H2 O14 0.93 2.41 3.318(7) 165.6 2_666
C1 H1 O4 0.93 2.53 3.384(5) 152.3 2_766
O15 H15C O14 0.85 2.36 2.957(8) 128.0 2_666
O14 H14B O12 0.85 2.08 2.912(6) 167.7 .
O14 H14A O15 0.85 2.17 2.957(8) 153.9 2_666
O13 H13C O5 0.85 1.94 2.776(4) 168.7 .
O13 H13B O12 0.85 2.00 2.840(4) 171.0 .
C28 H28 O12 0.93 2.60 3.270(6) 129.3 .
C26 H26 O9 0.93 2.31 3.243(6) 176.9 2_675
C26 H26 O8 0.93 2.51 3.012(5) 114.3 2_675
C21 H21 O7 0.93 2.57 3.433(7) 155.2 2_765
C13 H13A O4 0.93 2.61 3.415(6) 144.6 2_666
C13 H13A O2 0.93 2.53 2.993(6) 110.8 2_666
C9 H9 O5 0.93 2.55 3.262(6) 133.6 1_655
C8 H8 O1 0.93 2.59 3.044(6) 110.3 .
C6 H6 O2 0.93 2.65 3.560(5) 165.1 2_766
C2 H2 O14 0.93 2.41 3.318(7) 165.6 2_666
C1 H1 O4 0.93 2.53 3.384(5) 152.3 2_766
O15 H15C O14 0.85 2.36 2.957(8) 128.0 2_666
O14 H14B O12 0.85 2.08 2.912(6) 167.7 .
O14 H14A O15 0.85 2.17 2.957(8) 153.9 2_666
O13 H13C O5 0.85 1.94 2.776(4) 168.7 .
O13 H13B O12 0.85 2.00 2.840(4) 171.0 .
C28 H28 O12 0.93 2.60 3.270(6) 129.3 .
C26 H26 O9 0.93 2.31 3.243(6) 176.9 2_675
C26 H26 O8 0.93 2.51 3.012(5) 114.3 2_675
C21 H21 O7 0.93 2.57 3.433(7) 155.2 2_765
C13 H13A O4 0.93 2.61 3.415(6) 144.6 2_666
C13 H13A O2 0.93 2.53 2.993(6) 110.8 2_666
C9 H9 O5 0.93 2.55 3.262(6) 133.6 1_655
C8 H8 O1 0.93 2.59 3.044(6) 110.3 .
C6 H6 O2 0.93 2.65 3.560(5) 165.1 2_766
C2 H2 O14 0.93 2.41 3.318(7) 165.6 2_666
C1 H1 O4 0.93 2.53 3.384(5) 152.3 2_766
O15 H15C O14 0.85 2.36 2.957(8) 128.0 2_666
O14 H14B O12 0.85 2.08 2.912(6) 167.7 .
O14 H14A O15 0.85 2.17 2.957(8) 153.9 2_666
O13 H13C O5 0.85 1.94 2.776(4) 168.7 .
O13 H13B O12 0.85 2.00 2.840(4) 171.0 .
C28 H28 O12 0.93 2.60 3.270(6) 129.3 .
C26 H26 O9 0.93 2.31 3.243(6) 176.9 2_675
C26 H26 O8 0.93 2.51 3.012(5) 114.3 2_675
C21 H21 O7 0.93 2.57 3.433(7) 155.2 2_765
C13 H13A O4 0.93 2.61 3.415(6) 144.6 2_666
C13 H13A O2 0.93 2.53 2.993(6) 110.8 2_666
C9 H9 O5 0.93 2.55 3.262(6) 133.6 1_655
C8 H8 O1 0.93 2.59 3.044(6) 110.3 .
C6 H6 O2 0.93 2.65 3.560(5) 165.1 2_766
C2 H2 O14 0.93 2.41 3.318(7) 165.6 2_666
C1 H1 O4 0.93 2.53 3.384(5) 152.3 2_766
O15 H15C O14 0.85 2.36 2.957(8) 128.0 2_666
O14 H14B O12 0.85 2.08 2.912(6) 167.7 .
O14 H14A O15 0.85 2.17 2.957(8) 153.9 2_666
O13 H13C O5 0.85 1.94 2.776(4) 168.7 .
O13 H13B O12 0.85 2.00 2.840(4) 171.0 .
C28 H28 O12 0.93 2.60 3.270(6) 129.3 .
C26 H26 O9 0.93 2.31 3.243(6) 176.9 2_675
C26 H26 O8 0.93 2.51 3.012(5) 114.3 2_675
C21 H21 O7 0.93 2.57 3.433(7) 155.2 2_765
C13 H13A O4 0.93 2.61 3.415(6) 144.6 2_666
C13 H13A O2 0.93 2.53 2.993(6) 110.8 2_666
C9 H9 O5 0.93 2.55 3.262(6) 133.6 1_655
C8 H8 O1 0.93 2.59 3.044(6) 110.3 .
C6 H6 O2 0.93 2.65 3.560(5) 165.1 2_766
C2 H2 O14 0.93 2.41 3.318(7) 165.6 2_666
C1 H1 O4 0.93 2.53 3.384(5) 152.3 2_766
O15 H15C O14 0.85 2.36 2.957(8) 128.0 2_666
O14 H14B O12 0.85 2.08 2.912(6) 167.7 .
O14 H14A O15 0.85 2.17 2.957(8) 153.9 2_666
O13 H13C O5 0.85 1.94 2.776(4) 168.7 .
O13 H13B O12 0.85 2.00 2.840(4) 171.0 .
O13 H13B O12 0.85 2.00 2.840(4) 171.0 .
O13 H13C O5 0.85 1.94 2.776(4) 168.7 .
O14 H14A O15 0.85 2.17 2.957(8) 153.9 2_666
O14 H14B O12 0.85 2.08 2.912(6) 167.7 .
O15 H15C O14 0.85 2.36 2.957(8) 128.0 2_666
C1 H1 O4 0.93 2.53 3.384(5) 152.3 2_766
C2 H2 O14 0.93 2.41 3.318(7) 165.6 2_666
C6 H6 O2 0.93 2.65 3.560(5) 165.1 2_766
C8 H8 O1 0.93 2.59 3.044(6) 110.3 .
C9 H9 O5 0.93 2.55 3.262(6) 133.6 1_655
C13 H13A O2 0.93 2.53 2.993(6) 110.8 2_666
C13 H13A O4 0.93 2.61 3.415(6) 144.6 2_666
C21 H21 O7 0.93 2.57 3.433(7) 155.2 2_765
C26 H26 O8 0.93 2.51 3.012(5) 114.3 2_675
C26 H26 O9 0.93 2.31 3.243(6) 176.9 2_675
C28 H28 O12 0.93 2.60 3.270(6) 129.3 .
O13 H13B O12 0.85 2.00 2.840(4) 171.0 .
O13 H13C O5 0.85 1.94 2.776(4) 168.7 .
O14 H14A O15 0.85 2.17 2.957(8) 153.9 2_666
O14 H14B O12 0.85 2.08 2.912(6) 167.7 .
O15 H15C O14 0.85 2.36 2.957(8) 128.0 2_666
C1 H1 O4 0.93 2.53 3.384(5) 152.3 2_766
C2 H2 O14 0.93 2.41 3.318(7) 165.6 2_666
C6 H6 O2 0.93 2.65 3.560(5) 165.1 2_766
C8 H8 O1 0.93 2.59 3.044(6) 110.3 .
C9 H9 O5 0.93 2.55 3.262(6) 133.6 1_655
C13 H13A O2 0.93 2.53 2.993(6) 110.8 2_666
C13 H13A O4 0.93 2.61 3.415(6) 144.6 2_666
C21 H21 O7 0.93 2.57 3.433(7) 155.2 2_765
C26 H26 O8 0.93 2.51 3.012(5) 114.3 2_675
C26 H26 O9 0.93 2.31 3.243(6) 176.9 2_675
C28 H28 O12 0.93 2.60 3.270(6) 129.3 .
O13 H13B O12 0.85 2.00 2.840(4) 171.0 .
O13 H13C O5 0.85 1.94 2.776(4) 168.7 .
O14 H14A O15 0.85 2.17 2.957(8) 153.9 2_666
O14 H14B O12 0.85 2.08 2.912(6) 167.7 .
O15 H15C O14 0.85 2.36 2.957(8) 128.0 2_666
C1 H1 O4 0.93 2.53 3.384(5) 152.3 2_766
C2 H2 O14 0.93 2.41 3.318(7) 165.6 2_666
C6 H6 O2 0.93 2.65 3.560(5) 165.1 2_766
C8 H8 O1 0.93 2.59 3.044(6) 110.3 .
C9 H9 O5 0.93 2.55 3.262(6) 133.6 1_655
C13 H13A O2 0.93 2.53 2.993(6) 110.8 2_666
C13 H13A O4 0.93 2.61 3.415(6) 144.6 2_666
C21 H21 O7 0.93 2.57 3.433(7) 155.2 2_765
C26 H26 O8 0.93 2.51 3.012(5) 114.3 2_675
C26 H26 O9 0.93 2.31 3.243(6) 176.9 2_675
C28 H28 O12 0.93 2.60 3.270(6) 129.3 .
O13 H13B O12 0.85 2.00 2.840(4) 171.0 .
O13 H13C O5 0.85 1.94 2.776(4) 168.7 .
O14 H14A O15 0.85 2.17 2.957(8) 153.9 2_666
O14 H14B O12 0.85 2.08 2.912(6) 167.7 .
O15 H15C O14 0.85 2.36 2.957(8) 128.0 2_666
C1 H1 O4 0.93 2.53 3.384(5) 152.3 2_766
C2 H2 O14 0.93 2.41 3.318(7) 165.6 2_666
C8 H8 O1 0.93 2.59 3.044(6) 110.3 .
C9 H9 O5 0.93 2.55 3.262(6) 133.6 1_655
C13 H13A O2 0.93 2.53 2.993(6) 110.8 2_666
C13 H13A O4 0.93 2.61 3.415(6) 144.6 2_666
C21 H21 O7 0.93 2.57 3.433(7) 155.2 2_765
C26 H26 O8 0.93 2.51 3.012(5) 114.3 2_675
C26 H26 O9 0.93 2.31 3.243(6) 176.9 2_675
C28 H28 O12 0.93 2.60 3.270(6) 129.3 .
O13 H13B O12 0.85 2.00 2.840(4) 171.0 .
O13 H13C O5 0.85 1.94 2.776(4) 168.7 .
O14 H14A O15 0.85 2.17 2.957(8) 153.9 2_666
O14 H14B O12 0.85 2.08 2.912(6) 167.7 .
O15 H15C O14 0.85 2.36 2.957(8) 128.0 2_666
C1 H1 O4 0.93 2.53 3.384(5) 152.3 2_766
C2 H2 O14 0.93 2.41 3.318(7) 165.6 2_666
C6 H6 O2 0.93 2.65 3.560(5) 165.1 2_766
C8 H8 O1 0.93 2.59 3.044(6) 110.3 .
C9 H9 O5 0.93 2.55 3.262(6) 133.6 1_655
C13 H13A O2 0.93 2.53 2.993(6) 110.8 2_666
C13 H13A O4 0.93 2.61 3.415(6) 144.6 2_666
C21 H21 O7 0.93 2.57 3.433(7) 155.2 2_765
C26 H26 O8 0.93 2.51 3.012(5) 114.3 2_675
C26 H26 O9 0.93 2.31 3.243(6) 176.9 2_675
C28 H28 O12 0.93 2.60 3.270(6) 129.3 .
O13 H13B O12 0.85 2.00 2.840(4) 171.0 .
O13 H13C O5 0.85 1.94 2.776(4) 168.7 .
O14 H14A O15 0.85 2.17 2.957(8) 153.9 2_666
O14 H14B O12 0.85 2.08 2.912(6) 167.7 .
O15 H15C O14 0.85 2.36 2.957(8) 128.0 2_666
C1 H1 O4 0.93 2.53 3.384(5) 152.3 2_766
C2 H2 O14 0.93 2.41 3.318(7) 165.6 2_666
C6 H6 O2 0.93 2.65 3.560(5) 165.1 2_766
C8 H8 O1 0.93 2.59 3.044(6) 110.3 .
C9 H9 O5 0.93 2.55 3.262(6) 133.6 1_655
C13 H13A O2 0.93 2.53 2.993(6) 110.8 2_666
C13 H13A O4 0.93 2.61 3.415(6) 144.6 2_666
C21 H21 O7 0.93 2.57 3.433(7) 155.2 2_765
C26 H26 O8 0.93 2.51 3.012(5) 114.3 2_675
C26 H26 O9 0.93 2.31 3.243(6) 176.9 2_675
C28 H28 O12 0.93 2.60 3.270(6) 129.3 .
O13 H13B O12 0.85 2.00 2.840(4) 171.0 .
O13 H13C O5 0.85 1.94 2.776(4) 168.7 .
O14 H14A O15 0.85 2.17 2.957(8) 153.9 2_666
O14 H14B O12 0.85 2.08 2.912(6) 167.7 .
O15 H15C O14 0.85 2.36 2.957(8) 128.0 2_666
C1 H1 O4 0.93 2.53 3.384(5) 152.3 2_766
C2 H2 O14 0.93 2.41 3.318(7) 165.6 2_666
C8 H8 O1 0.93 2.59 3.044(6) 110.3 .
C9 H9 O5 0.93 2.55 3.262(6) 133.6 1_655
C13 H13A O2 0.93 2.53 2.993(6) 110.8 2_666
C13 H13A O4 0.93 2.61 3.415(6) 144.6 2_666
C21 H21 O7 0.93 2.57 3.433(7) 155.2 2_765
C26 H26 O8 0.93 2.51 3.012(5) 114.3 2_675
C26 H26 O9 0.93 2.31 3.243(6) 176.9 2_675
C28 H28 O12 0.93 2.60 3.270(6) 129.3 .
O13 H13B O12 0.85 2.00 2.840(4) 171.0 .
O13 H13C O5 0.85 1.94 2.776(4) 168.7 .
O14 H14A O15 0.85 2.17 2.957(8) 153.9 2_666
O14 H14B O12 0.85 2.08 2.912(6) 167.7 .
O15 H15C O14 0.85 2.36 2.957(8) 128.0 2_666
C1 H1 O4 0.93 2.53 3.384(5) 152.3 2_766
C2 H2 O14 0.93 2.41 3.318(7) 165.6 2_666
C6 H6 O2 0.93 2.65 3.560(5) 165.1 2_766
C8 H8 O1 0.93 2.59 3.044(6) 110.3 .
C9 H9 O5 0.93 2.55 3.262(6) 133.6 1_655
C13 H13A O2 0.93 2.53 2.993(6) 110.8 2_666
C13 H13A O4 0.93 2.61 3.415(6) 144.6 2_666
C21 H21 O7 0.93 2.57 3.433(7) 155.2 2_765
C26 H26 O8 0.93 2.51 3.012(5) 114.3 2_675
C26 H26 O9 0.93 2.31 3.243(6) 176.9 2_675
C28 H28 O12 0.93 2.60 3.270(6) 129.3 .
O13 H13B O12 0.85 2.00 2.840(4) 171.0 .
O13 H13C O5 0.85 1.94 2.776(4) 168.7 .
O14 H14A O15 0.85 2.17 2.957(8) 153.9 2_666
O14 H14B O12 0.85 2.08 2.912(6) 167.7 .
O15 H15C O14 0.85 2.36 2.957(8) 128.0 2_666
C1 H1 O4 0.93 2.53 3.384(5) 152.3 2_766
C2 H2 O14 0.93 2.41 3.318(7) 165.6 2_666
C6 H6 O2 0.93 2.65 3.560(5) 165.1 2_766
C8 H8 O1 0.93 2.59 3.044(6) 110.3 .
C9 H9 O5 0.93 2.55 3.262(6) 133.6 1_655
C13 H13A O2 0.93 2.53 2.993(6) 110.8 2_666
C13 H13A O4 0.93 2.61 3.415(6) 144.6 2_666
C21 H21 O7 0.93 2.57 3.433(7) 155.2 2_765
C26 H26 O8 0.93 2.51 3.012(5) 114.3 2_675
C26 H26 O9 0.93 2.31 3.243(6) 176.9 2_675
C28 H28 O12 0.93 2.60 3.270(6) 129.3 .
O13 H13B O12 0.85 2.00 2.840(4) 171.0 .
O13 H13C O5 0.85 1.94 2.776(4) 168.7 .
O14 H14A O15 0.85 2.17 2.957(8) 153.9 2_666
O14 H14B O12 0.85 2.08 2.912(6) 167.7 .
O15 H15C O14 0.85 2.36 2.957(8) 128.0 2_666
C1 H1 O4 0.93 2.53 3.384(5) 152.3 2_766
C2 H2 O14 0.93 2.41 3.318(7) 165.6 2_666
C6 H6 O2 0.93 2.65 3.560(5) 165.1 2_766
C8 H8 O1 0.93 2.59 3.044(6) 110.3 .
C9 H9 O5 0.93 2.55 3.262(6) 133.6 1_655
C13 H13A O2 0.93 2.53 2.993(6) 110.8 2_666
C13 H13A O4 0.93 2.61 3.415(6) 144.6 2_666
C21 H21 O7 0.93 2.57 3.433(7) 155.2 2_765
C26 H26 O8 0.93 2.51 3.012(5) 114.3 2_675
C26 H26 O9 0.93 2.31 3.243(6) 176.9 2_675
C28 H28 O12 0.93 2.60 3.270(6) 129.3 .
O13 H13B O12 0.85 2.00 2.840(4) 171.0 .
O13 H13C O5 0.85 1.94 2.776(4) 168.7 .
O14 H14A O15 0.85 2.17 2.957(8) 153.9 2_666
O14 H14B O12 0.85 2.08 2.912(6) 167.7 .
O15 H15C O14 0.85 2.36 2.957(8) 128.0 2_666
C1 H1 O4 0.93 2.53 3.384(5) 152.3 2_766
C2 H2 O14 0.93 2.41 3.318(7) 165.6 2_666
C6 H6 O2 0.93 2.65 3.560(5) 165.1 2_766
C8 H8 O1 0.93 2.59 3.044(6) 110.3 .
C9 H9 O5 0.93 2.55 3.262(6) 133.6 1_655
C13 H13A O2 0.93 2.53 2.993(6) 110.8 2_666
C13 H13A O4 0.93 2.61 3.415(6) 144.6 2_666
C21 H21 O7 0.93 2.57 3.433(7) 155.2 2_765
C26 H26 O8 0.93 2.51 3.012(5) 114.3 2_675
C26 H26 O9 0.93 2.31 3.243(6) 176.9 2_675
C28 H28 O12 0.93 2.60 3.270(6) 129.3 .
O13 H13B O12 0.85 2.00 2.840(4) 171.0 .
O13 H13C O5 0.85 1.94 2.776(4) 168.7 .
O14 H14A O15 0.85 2.17 2.957(8) 153.9 2_666
O14 H14B O12 0.85 2.08 2.912(6) 167.7 .
O15 H15C O14 0.85 2.36 2.957(8) 128.0 2_666
C1 H1 O4 0.93 2.53 3.384(5) 152.3 2_766
C2 H2 O14 0.93 2.41 3.318(7) 165.6 2_666
C6 H6 O2 0.93 2.65 3.560(5) 165.1 2_766
C8 H8 O1 0.93 2.59 3.044(6) 110.3 .
C9 H9 O5 0.93 2.55 3.262(6) 133.6 1_655
C13 H13A O2 0.93 2.53 2.993(6) 110.8 2_666
C13 H13A O4 0.93 2.61 3.415(6) 144.6 2_666
C21 H21 O7 0.93 2.57 3.433(7) 155.2 2_765
C26 H26 O8 0.93 2.51 3.012(5) 114.3 2_675
C26 H26 O9 0.93 2.31 3.243(6) 176.9 2_675
C28 H28 O12 0.93 2.60 3.270(6) 129.3 .
O13 H13B O12 0.85 2.00 2.840(4) 171.0 .
O13 H13C O5 0.85 1.94 2.776(4) 168.7 .
O14 H14A O15 0.85 2.17 2.957(8) 153.9 2_666
O14 H14B O12 0.85 2.08 2.912(6) 167.7 .
O15 H15C O14 0.85 2.36 2.957(8) 128.0 2_666
C1 H1 O4 0.93 2.53 3.384(5) 152.3 2_766
C2 H2 O14 0.93 2.41 3.318(7) 165.6 2_666
C6 H6 O2 0.93 2.65 3.560(5) 165.1 2_766
C8 H8 O1 0.93 2.59 3.044(6) 110.3 .
C9 H9 O5 0.93 2.55 3.262(6) 133.6 1_655
C13 H13A O2 0.93 2.53 2.993(6) 110.8 2_666
C13 H13A O4 0.93 2.61 3.415(6) 144.6 2_666
C21 H21 O7 0.93 2.57 3.433(7) 155.2 2_765
C26 H26 O8 0.93 2.51 3.012(5) 114.3 2_675
C26 H26 O9 0.93 2.31 3.243(6) 176.9 2_675
C28 H28 O12 0.93 2.60 3.270(6) 129.3 .
O13 H13B O12 0.85 2.00 2.840(4) 171.0 .
O13 H13C O5 0.85 1.94 2.776(4) 168.7 .
O14 H14A O15 0.85 2.17 2.957(8) 153.9 2_666
O14 H14B O12 0.85 2.08 2.912(6) 167.7 .
O15 H15C O14 0.85 2.36 2.957(8) 128.0 2_666
C1 H1 O4 0.93 2.53 3.384(5) 152.3 2_766
C2 H2 O14 0.93 2.41 3.318(7) 165.6 2_666
C8 H8 O1 0.93 2.59 3.044(6) 110.3 .
C9 H9 O5 0.93 2.55 3.262(6) 133.6 1_655
C13 H13A O2 0.93 2.53 2.993(6) 110.8 2_666
C13 H13A O4 0.93 2.61 3.415(6) 144.6 2_666
C21 H21 O7 0.93 2.57 3.433(7) 155.2 2_765
C26 H26 O8 0.93 2.51 3.012(5) 114.3 2_675
C26 H26 O9 0.93 2.31 3.243(6) 176.9 2_675
C28 H28 O12 0.93 2.60 3.270(6) 129.3 .
O13 H13B O12 0.85 2.00 2.840(4) 171.0 .
O13 H13C O5 0.85 1.94 2.776(4) 168.7 .
O14 H14A O15 0.85 2.17 2.957(8) 153.9 2_666
O14 H14B O12 0.85 2.08 2.912(6) 167.7 .
O15 H15C O14 0.85 2.36 2.957(8) 128.0 2_666
C1 H1 O4 0.93 2.53 3.384(5) 152.3 2_766
C2 H2 O14 0.93 2.41 3.318(7) 165.6 2_666
C6 H6 O2 0.93 2.65 3.560(5) 165.1 2_766
C8 H8 O1 0.93 2.59 3.044(6) 110.3 .
C9 H9 O5 0.93 2.55 3.262(6) 133.6 1_655
C13 H13A O2 0.93 2.53 2.993(6) 110.8 2_666
C13 H13A O4 0.93 2.61 3.415(6) 144.6 2_666
C21 H21 O7 0.93 2.57 3.433(7) 155.2 2_765
C26 H26 O8 0.93 2.51 3.012(5) 114.3 2_675
C26 H26 O9 0.93 2.31 3.243(6) 176.9 2_675
C28 H28 O12 0.93 2.60 3.270(6) 129.3 .
O13 H13B O12 0.85 2.00 2.840(4) 171.0 .
O13 H13C O5 0.85 1.94 2.776(4) 168.7 .
O14 H14A O15 0.85 2.17 2.957(8) 153.9 2_666
O14 H14B O12 0.85 2.08 2.912(6) 167.7 .
O15 H15C O14 0.85 2.36 2.957(8) 128.0 2_666
C1 H1 O4 0.93 2.53 3.384(5) 152.3 2_766
C2 H2 O14 0.93 2.41 3.318(7) 165.6 2_666
C6 H6 O2 0.93 2.65 3.560(5) 165.1 2_766
C8 H8 O1 0.93 2.59 3.044(6) 110.3 .
C9 H9 O5 0.93 2.55 3.262(6) 133.6 1_655
C13 H13A O2 0.93 2.53 2.993(6) 110.8 2_666
C13 H13A O4 0.93 2.61 3.415(6) 144.6 2_666
C21 H21 O7 0.93 2.57 3.433(7) 155.2 2_765
C26 H26 O8 0.93 2.51 3.012(5) 114.3 2_675
C26 H26 O9 0.93 2.31 3.243(6) 176.9 2_675
C28 H28 O12 0.93 2.60 3.270(6) 129.3 .

loop_
_geom_torsion_atom_site_label_1
_geom_torsion_atom_site_label_2
_geom_torsion_atom_site_label_3
_geom_torsion_atom_site_label_4
_geom_torsion
_geom_torsion_site_symmetry_1
_geom_torsion_site_symmetry_2
_geom_torsion_site_symmetry_3
_geom_torsion_site_symmetry_4
_geom_torsion_publ_flag
O1 V1 O2 Ni2 -170.2(4) . . . . ?
O3 V1 O2 Ni2 -51.3(5) . . . . ?
O4 V1 O2 Ni2 72.2(5) . . . . ?
O1 V1 O3 V2 174.3(3) . . . . ?
O2 V1 O3 V2 55.3(4) . . . . ?
O4 V1 O3 V2 -67.9(4) . . . . ?
O5 V2 O3 V1 -43.0(4) . . . . ?
O6 V2 O3 V1 -162.9(3) . . . . ?
O7 V2 O3 V1 79.7(4) . . . . ?
O1 V1 O4 V4 165.5(2) . . . . ?
O2 V1 O4 V4 -75.8(3) . . . . ?
O3 V1 O4 V4 46.9(3) . . . . ?
O11 V4 O4 V1 160.0(3) . . . . ?
O12 V4 O4 V1 41.7(3) . . . . ?
O10 V4 O4 V1 -78.6(3) . . . . ?
O5 V2 O7 V3 99.9(8) . . . . ?
O6 V2 O7 V3 -140.4(8) . . . . ?
O3 V2 O7 V3 -22.7(9) . . . . ?
O9 V3 O7 V2 116.6(8) . . . . ?
O8 V3 O7 V2 -125.6(8) . . . . ?
O10 V3 O7 V2 -3.2(9) . . . . ?
O11 V4 O10 V3 -146.2(3) . . . . ?
O12 V4 O10 V3 -26.4(4) . . . . ?
O4 V4 O10 V3 92.9(3) . . . . ?
O9 V3 O10 V4 -161.6(3) . . . . ?
O8 V3 O10 V4 78.8(3) . . . . ?
O7 V3 O10 V4 -42.6(4) . . . . ?
C3 N1 C1 N2 0.4(5) . . . . ?
Ni1 N1 C1 N2 172.2(3) . . . . ?
C2 N2 C1 N1 -0.2(5) . . . . ?
C4 N2 C1 N1 -177.1(4) . . . . ?
C1 N2 C2 C3 -0.2(5) . . . . ?
C4 N2 C2 C3 176.6(5) . . . . ?
N2 C2 C3 N1 0.4(5) . . . . ?
C1 N1 C3 C2 -0.5(5) . . . . ?
Ni1 N1 C3 C2 -172.2(3) . . . . ?
C1 N2 C4 C5 172.9(7) . . . . ?
C2 N2 C4 C5 -3.3(11) . . . . ?
C8 N3 C6 N4 -1.4(6) . . . . ?
Ni1 N3 C6 N4 -178.5(3) . . . . ?
C7 N4 C6 N3 1.5(6) . . . . ?
C9 N4 C6 N3 178.8(5) . . . . ?
C6 N4 C7 C8 -0.9(6) . . . . ?
C9 N4 C7 C8 -178.2(5) . . . . ?
N4 C7 C8 N3 0.0(7) . . . . ?
C6 N3 C8 C7 0.8(6) . . . . ?
Ni1 N3 C8 C7 178.1(4) . . . . ?
C6 N4 C9 C10 179.5(7) . . . . ?
C7 N4 C9 C10 -3.7(10) . . . . ?
C13 N5 C11 N6 -1.6(5) . . . . ?
Ni2 N5 C11 N6 175.5(3) . . . . ?
C12 N6 C11 N5 0.1(6) . . . . ?
C14 N6 C11 N5 -177.4(5) . . . . ?
C11 N6 C12 C13 1.3(6) . . . . ?
C14 N6 C12 C13 178.9(6) . . . . ?
N6 C12 C13 N5 -2.3(7) . . . . ?
C11 N5 C13 C12 2.4(6) . . . . ?
Ni2 N5 C13 C12 -174.8(4) . . . . ?
C11 N6 C14 C15 166.6(7) . . . . ?
C12 N6 C14 C15 -10.6(11) . . . . ?
C18 N7 C16 N8 -1.0(5) . . . . ?
Ni3 N7 C16 N8 166.8(3) . . . . ?
C17 N8 C16 N7 0.9(5) . . . . ?
C19 N8 C16 N7 -172.8(5) . . . . ?
C16 N8 C17 C18 -0.5(5) . . . . ?
C19 N8 C17 C18 172.8(5) . . . . ?
C16 N7 C18 C17 0.6(5) . . . . ?
Ni3 N7 C18 C17 -167.8(3) . . . . ?
N8 C17 C18 N7 -0.1(6) . . . . ?
C16 N8 C19 C20 174.9(7) . . . . ?
C17 N8 C19 C20 2.8(11) . . . . ?
C23 N9 C21 N10 1.3(6) . . . . ?
Ni3 N9 C21 N10 -170.9(3) . . . . ?
C22 N10 C21 N9 -2.0(6) . . . . ?
C24 N10 C21 N9 175.7(5) . . . . ?
C21 N10 C22 C23 1.8(7) . . . . ?
C24 N10 C22 C23 -175.4(6) . . . . ?
N10 C22 C23 N9 -1.1(7) . . . . ?
C21 N9 C23 C22 -0.1(6) . . . . ?
Ni3 N9 C23 C22 172.4(4) . . . . ?
C21 N10 C24 C25 -173.3(9) . . . . ?
C22 N10 C24 C25 3.6(14) . . . . ?
C28 N11 C26 N12 1.2(6) . . . . ?
Ni4 N11 C26 N12 175.0(3) . . . . ?
C27 N12 C26 N11 -1.2(6) . . . . ?
C29 N12 C26 N11 179.4(5) . . . . ?
C26 N12 C27 C28 0.6(6) . . . . ?
C29 N12 C27 C28 -179.9(5) . . . . ?
N12 C27 C28 N11 0.0(6) . . . . ?
C26 N11 C28 C27 -0.7(6) . . . . ?
Ni4 N11 C28 C27 -174.1(4) . . . . ?
C26 N12 C29 C30 -6.7(11) . . . . ?
C27 N12 C29 C30 174.0(8) . . . . ?
C33 N13 C31 N14 -0.9(5) . . . . ?
Ni4 N13 C31 N14 178.9(3) . . . . ?
C32 N14 C31 N13 0.6(6) . . . . ?
C34 N14 C31 N13 176.6(5) . . . . ?
C31 N14 C32 C33 -0.1(6) . . . . ?
C34 N14 C32 C33 -175.8(6) . . . . ?
N14 C32 C33 N13 -0.4(6) . . . . ?
C31 N13 C33 C32 0.8(6) . . . . ?
Ni4 N13 C33 C32 -179.0(4) . . . . ?
C32 N14 C34 C35 5.4(11) . . . . ?
C31 N14 C34 C35 -169.6(7) . . . . ?
